data_7153517
loop_
_publ_author_name
'Davies, Stephen G.'
'Haggitt, Jane R.'
'Ichihara, Osamu'
'Kelly, Richard J.'
'Leech, Michael A.'
'Price Mortimer, Anne J.'
'Roberts, Paul M.'
'Smith, Andrew D.'

_publ_section_title
;
 Asymmetric total synthesis of sperabillins B and D via lithium amide
 conjugate addition
;
_journal_issue 18
_journal_name_full 'Organic &amp;  Biomolecular Chemistry'
_journal_page_first 2630
_journal_page_last 2649
_journal_paper_doi 10.1039/b404962d
_journal_volume 2
_journal_year 2004
_chemical_absolute_configuration unk
_chemical_compound_source
;
?
;
_chemical_formula_moiety ' C8 H16 N2 O5 '
_chemical_formula_sum 'C8 H16 N2 O5'
_chemical_formula_weight 220.23
_chemical_name_systematic
;
?
;
_space_group_IT_number 19
_symmetry_cell_setting orthorhombic
_symmetry_space_group_name_Hall 'P 2ac 2ab'
_symmetry_space_group_name_H-M 'P 21 21 21'
_atom_sites_solution_hydrogens geom
_atom_sites_solution_primary direct
_audit_creation_date 04-15-03
_audit_creation_method CRYSTALS_ver_12-03-99
_cell_angle_alpha 90
_cell_angle_beta 90
_cell_angle_gamma 90
_cell_formula_units_Z 4
_cell_length_a 5.804(1)
_cell_length_b 11.033(1)
_cell_length_c 15.991(1)
_cell_measurement_reflns_used 0
_cell_measurement_temperature 100
_cell_measurement_theta_max 0
_cell_measurement_theta_min 0
_cell_volume 1024.0(2)
_computing_cell_refinement
;
USER DEFINED 6
;
_computing_data_collection
;
DATA COLLECTION
;
_computing_data_reduction
;
USER DEFINED 5
;
_computing_molecular_graphics
;
CAMERON (Watkin et al 1996)
;
_computing_publication_material
;
CRYSTALS (Watkin et al 2001)
;
_computing_structure_refinement
;
CRYSTALS (Watkin et al 2001)
;
_computing_structure_solution
;
USER DEFINED 7
;
_diffrn_ambient_temperature 100
_diffrn_measured_fraction_theta_full 0.946
_diffrn_measured_fraction_theta_max 0.937
_diffrn_measurement_device_type
;
Unknown
;
_diffrn_measurement_method \w/2\q
_diffrn_radiation_monochromator graphite
_diffrn_radiation_type 'Mo K\a'
_diffrn_radiation_wavelength 0.71073
_diffrn_reflns_av_R_equivalents 0.04
_diffrn_reflns_limit_h_max 7
_diffrn_reflns_limit_h_min 0
_diffrn_reflns_limit_k_max 13
_diffrn_reflns_limit_k_min 0
_diffrn_reflns_limit_l_max 20
_diffrn_reflns_limit_l_min 0
_diffrn_reflns_number 1196
_diffrn_reflns_theta_full 25.320
_diffrn_reflns_theta_max 26.513
_diffrn_reflns_theta_min 2.243
_diffrn_standards_decay_% 0.00
_diffrn_standards_interval_count 0
_diffrn_standards_interval_time 0
_diffrn_standards_number 0
_exptl_absorpt_coefficient_mu 0.119
_exptl_absorpt_correction_T_max 0.98
_exptl_absorpt_correction_T_min 0.97
_exptl_absorpt_correction_type none
_exptl_crystal_colour ' colourless '
_exptl_crystal_density_diffrn 1.428
_exptl_crystal_description ' block '
_exptl_crystal_F_000 472.000
_exptl_crystal_size_max 0.40
_exptl_crystal_size_mid 0.30
_exptl_crystal_size_min 0.20
_refine_diff_density_max 0.21
_refine_diff_density_min -0.23
_refine_ls_extinction_method None
_refine_ls_goodness_of_fit_ref 1.1139
_refine_ls_hydrogen_treatment mixed
_refine_ls_matrix_type full
_refine_ls_number_parameters 136
_refine_ls_number_reflns 1159
_refine_ls_R_factor_all 0.0410
_refine_ls_R_factor_gt 0.0389
_refine_ls_shift/su_max 0.000202
_refine_ls_structure_factor_coef F
_refine_ls_weighting_details
;
Method = Prince modified Chebychev polynomial, (Watkin,
1994)
W = [weight] * [1-(deltaF/6*sigmaF)^2]^2

1.59 -1.68 1.19 -0.593
;
_refine_ls_weighting_scheme calc
_refine_ls_wR_factor_all 0.0311
_refine_ls_wR_factor_gt 0.0309
_refine_ls_wR_factor_ref 0.0309
_reflns_limit_h_max 7
_reflns_limit_h_min 0
_reflns_limit_k_max 13
_reflns_limit_k_min 0
_reflns_limit_l_max 20
_reflns_limit_l_min 0
_reflns_number_gt 1159
_reflns_number_total 1196
_reflns_threshold_expression I>3.00u(I)
_cod_data_source_file b404962dsup1.cif
_cod_data_source_block CRYSTALS_cif
_cod_depositor_comments
;
The following automatic conversions were performed:

'_symmetry_cell_setting' value 'Orthorhombic' changed to
'orthorhombic' according to
/home/saulius/struct/CIF-dictionaries/cif_core.dic dictionary named
'cif_core.dic' version 2.4.2 from 2011-04-26.

Automatic conversion script
Id: cif_fix_values 1891 2012-01-12 08:04:46Z andrius 
;
_cod_original_cell_volume 1023.99225(4)
_cod_original_sg_symbol_H-M 'P 21 21 21 '
_cod_original_formula_sum ' C8 H16 N2 O5 '
_cod_database_code 7153517

loop_
_symmetry_equiv_pos_as_xyz
x,y,z
x+1/2,-y+1/2,-z
-x,y+1/2,-z+1/2
-x+1/2,-y,z+1/2

loop_
_atom_site_label
_atom_site_type_symbol
_atom_site_fract_x
_atom_site_fract_y
_atom_site_fract_z
_atom_site_U_iso_or_equiv
_atom_site_occupancy
_atom_site_adp_type
C1 C 0.8457(3) 0.41395(14) 0.4344(1) 0.0158 1.0000 Uani
C2 C 0.9518(3) 0.30804(15) 0.3878(1) 0.0168 1.0000 Uani
C3 C 0.8150(3) 0.18972(14) 0.3941(1) 0.0154 1.0000 Uani
C4 C 0.6140(3) 0.17913(15) 0.3339(1) 0.0175 1.0000 Uani
C5 C 0.7011(3) 0.15265(14) 0.24640(11) 0.0157 1.0000 Uani
C6 C 0.5104(3) 0.12340(15) 0.1842(1) 0.0160 1.0000 Uani
C7 C 0.3306(3) 0.22291(17) 0.17846(11) 0.0214 1.0000 Uani
O8 O 0.6394(2) 0.4054(1) 0.45825(7) 0.0169 1.0000 Uani
O9 O 0.9705(2) 0.50570(11) 0.44609(8) 0.0234 1.0000 Uani
N10 N 0.6147(3) 0.10316(12) 0.09981(9) 0.0161 1.0000 Uani
O11 O 0.8461(3) 0.0440(1) 0.24654(7) 0.0190 1.0000 Uani
C12 C 0.9843(3) 0.01973(14) 0.3121(1) 0.0167 1.0000 Uani
O13 O 1.1189(2) -0.06616(11) 0.30448(7) 0.0214 1.0000 Uani
N14 N 0.9683(3) 0.08673(12) 0.38041(9) 0.0183 1.0000 Uani
O15 O 0.7559(2) 0.32850(11) 0.04411(8) 0.0216 1.0000 Uani
H21 H 1.0994 0.2993 0.4119 0.0109 1.0000 Uiso
H22 H 0.9649 0.3348 0.3279 0.0109 1.0000 Uiso
H31 H 0.7540 0.1826 0.4517 0.0082 1.0000 Uiso
H41 H 0.5320 0.2564 0.3359 0.0198 1.0000 Uiso
H42 H 0.5056 0.1154 0.3533 0.0198 1.0000 Uiso
H51 H 0.7941 0.2225 0.2253 0.0115 1.0000 Uiso
H61 H 0.4357 0.0468 0.1977 0.0179 1.0000 Uiso
H71 H 0.2442 0.2304 0.2296 0.0411 1.0000 Uiso
H72 H 0.4103 0.3006 0.1700 0.0411 1.0000 Uiso
H73 H 0.2296 0.2078 0.1350 0.0411 1.0000 Uiso
H101 H 0.6437 0.1715 0.0740 0.0317 1.0000 Uiso
H102 H 0.5046 0.0544 0.0639 0.0317 1.0000 Uiso
H103 H 0.7582 0.0563 0.1002 0.0317 1.0000 Uiso
H141 H 1.0530 0.0700 0.4240 0.0268 1.0000 Uiso
H151 H 0.6636 0.3789 0.0194 0.0463 1.0000 Uiso
H152 H 0.7784 0.3656 0.0904 0.0463 1.0000 Uiso

loop_
_atom_site_aniso_label
_atom_site_aniso_U_11
_atom_site_aniso_U_22
_atom_site_aniso_U_33
_atom_site_aniso_U_23
_atom_site_aniso_U_13
_atom_site_aniso_U_12
C1 0.0177(8) 0.0149(8) 0.0148(7) 0.0021(6) -0.0010(7) 0.0004(7)
C2 0.0161(8) 0.0182(8) 0.0161(7) -0.0015(6) 0.0002(7) -0.0001(7)
C3 0.0185(9) 0.0126(7) 0.0151(7) -0.0004(6) 0.0029(7) 0.0012(6)
C4 0.0165(9) 0.0171(8) 0.0188(8) -0.0013(6) 0.0019(7) 0.0011(7)
C5 0.0173(9) 0.0124(7) 0.0175(8) 0.0015(6) 0.0000(6) 0.0006(7)
C6 0.0151(9) 0.0172(7) 0.0157(7) -0.0009(6) -0.0001(7) -0.0013(7)
C7 0.0165(9) 0.0276(9) 0.0202(8) -0.0028(7) -0.0003(8) 0.0063(8)
O8 0.0155(6) 0.0163(5) 0.0188(5) -0.0001(5) 0.0026(5) -0.0001(5)
O9 0.0218(7) 0.0191(6) 0.0292(7) -0.0061(5) 0.0072(6) -0.0048(6)
N10 0.0142(7) 0.0163(6) 0.0178(6) 0.0006(5) -0.0004(6) 0.0002(6)
O11 0.0228(7) 0.0177(6) 0.0165(5) -0.0025(5) -0.0037(6) 0.0057(5)
C12 0.0185(9) 0.0146(7) 0.0170(7) 0.0021(6) 0.0004(7) -0.0010(7)
O13 0.0254(7) 0.0187(6) 0.0201(6) -0.0033(5) -0.0043(6) 0.0076(6)
N14 0.0229(8) 0.0159(7) 0.0162(6) -0.0019(5) -0.0045(6) 0.0048(6)
O15 0.0262(7) 0.0184(6) 0.0202(6) 0.0017(5) -0.0026(6) -0.0013(6)

loop_
_atom_type_symbol
_atom_type_scat_dispersion_real
_atom_type_scat_dispersion_imag
_atom_type_scat_Cromer_Mann_a1
_atom_type_scat_Cromer_Mann_b1
_atom_type_scat_Cromer_Mann_a2
_atom_type_scat_Cromer_Mann_b2
_atom_type_scat_Cromer_Mann_a3
_atom_type_scat_Cromer_Mann_b3
_atom_type_scat_Cromer_Mann_a4
_atom_type_scat_Cromer_Mann_b4
_atom_type_scat_Cromer_Mann_c
_atom_type_scat_source
'C   ' 0.0033 0.0016 2.3100 20.8439 1.0200 10.2075 1.5886 0.5687 0.8650 51.6512 0.2156 International_Tables_Vol_IV_Table_2.2B
'H   ' 0.0000 0.0000 0.4930 10.5109 0.3229 26.1257 0.1402 3.1424 0.0408 57.7998 0.0030 International_Tables_Vol_IV_Table_2.2B
'N   ' 0.0061 0.0033 12.2126 0.0057 3.1322 9.8933 2.0125 28.9975 1.1663 0.5826 -11.5290 International_Tables_Vol_IV_Table_2.2B
'O   ' 0.0106 0.0060 3.0485 13.2771 2.2868 5.7011 1.5463 0.3239 0.8670 32.9089 0.2508 International_Tables_Vol_IV_Table_2.2B

loop_
_geom_angle_atom_site_label_1
_geom_angle_atom_site_label_2
_geom_angle_atom_site_label_3
_geom_angle
_geom_angle_publ_flag
C2 C1 O8 118.49(15) yes
C2 C1 O9 117.35(16) yes
O8 C1 O9 124.15(16) yes
C1 C2 C3 114.48(14) yes
C1 C2 H21 104.235 no
C3 C2 H21 110.895 no
C1 C2 H22 105.778 no
C3 C2 H22 110.653 no
H21 C2 H22 110.522 no
C2 C3 C4 114.98(13) yes
C2 C3 N14 109.75(14) yes
C4 C3 N14 108.27(13) yes
C2 C3 H31 108.346 no
C4 C3 H31 108.025 no
N14 C3 H31 107.184 no
C3 C4 C5 110.14(15) yes
C3 C4 H41 106.612 no
C5 C4 H41 111.202 no
C3 C4 H42 110.075 no
C5 C4 H42 111.286 no
H41 C4 H42 107.382 no
C4 C5 C6 113.64(15) yes
C4 C5 O11 110.36(13) yes
C6 C5 O11 104.20(13) yes
C4 C5 H51 110.047 no
C6 C5 H51 109.621 no
O11 C5 H51 108.739 no
C5 C6 C7 112.72(14) yes
C5 C6 N10 109.06(14) yes
C7 C6 N10 109.34(13) yes
C5 C6 H61 111.288 no
C7 C6 H61 109.609 no
N10 C6 H61 104.477 no
C6 C7 H71 111.638 no
C6 C7 H72 108.421 no
H71 C7 H72 106.673 no
C6 C7 H73 110.598 no
H71 C7 H73 108.804 no
H72 C7 H73 110.644 no
C6 N10 H101 111.958 no
C6 N10 H102 109.596 no
H101 N10 H102 108.127 no
C6 N10 H103 114.652 no
H101 N10 H103 107.119 no
H102 N10 H103 104.984 no
C5 O11 C12 120.42(13) yes
O11 C12 O13 116.95(15) yes
O11 C12 N14 119.34(15) yes
O13 C12 N14 123.71(16) yes
C3 N14 C12 127.00(15) yes
C3 N14 H141 112.843 no
C12 N14 H141 120.147 no
H151 O15 H152 100.437 no

loop_
_geom_bond_atom_site_label_1
_geom_bond_atom_site_label_2
_geom_bond_distance
_geom_bond_publ_flag
C1 C2 1.516(2) yes
C1 O8 1.261(2) yes
C1 O9 1.259(2) yes
C2 C3 1.531(2) yes
C2 H21 0.945 no
C2 H22 1.005 no
C3 C4 1.517(2) yes
C3 N14 1.460(2) yes
C3 H31 0.990 no
C4 C5 1.515(2) yes
C4 H41 0.977 no
C4 H42 0.994 no
C5 C6 1.522(2) yes
C5 O11 1.464(2) yes
C5 H51 1.000 no
C6 C7 1.517(2) yes
C6 N10 1.496(2) yes
C6 H61 0.974 no
C7 H71 0.962 no
C7 H72 0.984 no
C7 H73 0.924 no
N10 H101 0.876 no
N10 H102 1.014 no
N10 H103 0.980 no
O11 C12 1.347(2) yes
C12 O13 1.234(2) yes
C12 N14 1.322(2) yes
N14 H141 0.872 no
O15 H151 0.868 no
O15 H152 0.856 no
